data_4516710
loop_
_publ_author_name
'Wei, Yingfei'
'Liu, Shi-Xia'
'Mueller-Bunz, Helge'
'Albrecht, Martin'

_publ_section_title
;
 Synthesis of Triazolylidene Nickel Complexes and Their Catalytic
 Application in Selective Aldehyde Hydrosilylation
;
_journal_issue 12
_journal_name_full 'ACS Catalysis'
_journal_page_first 8192
_journal_paper_doi 10.1021/acscatal.6b02269
_journal_volume 6
_journal_year 2016
_chemical_formula_moiety 'C17 H21 N4 Ni, C F3 O3 S'
_chemical_formula_sum 'C18 H21 F3 N4 Ni O3 S'
_chemical_formula_weight 489.16
_space_group_IT_number 15
_space_group_name_Hall '-C 2yc'
_space_group_name_H-M_alt 'C 1 2/c 1'
_symmetry_cell_setting monoclinic
_symmetry_space_group_name_Hall '-C 2yc'
_symmetry_space_group_name_H-M 'C 1 2/c 1'
_atom_sites_solution_hydrogens geom
_atom_sites_solution_primary direct
_atom_sites_solution_secondary difmap
_audit_creation_method SHELXL-97
_cell_angle_alpha 90.00
_cell_angle_beta 98.801(2)
_cell_angle_gamma 90.00
_cell_formula_units_Z 8
_cell_length_a 14.4160(2)
_cell_length_b 11.0236(2)
_cell_length_c 25.9010(4)
_cell_measurement_reflns_used 18972
_cell_measurement_temperature 100(2)
_cell_measurement_theta_max 29.4800
_cell_measurement_theta_min 3.4660
_cell_volume 4067.62(11)
_computing_cell_refinement
; 
CrysAlisPro, Agilent Technologies, 
Version 1.171.36.24a (release 19-12-2012 CrysAlis171 .NET) 
(compiled Dec 19 2012,11:08:27) 
;
_computing_data_collection
; 
CrysAlisPro, Agilent Technologies, 
Version 1.171.36.24a (release 19-12-2012 CrysAlis171 .NET) 
(compiled Dec 19 2012,11:08:27) 
;
_computing_data_reduction
; 
CrysAlisPro, Agilent Technologies, 
Version 1.171.36.24a (release 19-12-2012 CrysAlis171 .NET) 
(compiled Dec 19 2012,11:08:27) 
;
_computing_structure_refinement 'SHELXL-97 (Sheldrick, 2008)'
_computing_structure_solution 'SHELXS-97 (Sheldrick, 2008)'
_diffrn_ambient_temperature 100(2)
_diffrn_detector_area_resol_mean 10.3196
_diffrn_measured_fraction_theta_full 0.991
_diffrn_measured_fraction_theta_max 0.927
_diffrn_measurement_device_type 'SuperNova, Dual, Cu at zero, Atlas'
_diffrn_measurement_method '\w scans'
_diffrn_radiation_monochromator mirror
_diffrn_radiation_source 'SuperNova (Mo) X-ray Source'
_diffrn_radiation_type MoK\a
_diffrn_radiation_wavelength 0.71073
_diffrn_reflns_av_R_equivalents 0.0333
_diffrn_reflns_av_sigmaI/netI 0.0211
_diffrn_reflns_limit_h_max 19
_diffrn_reflns_limit_h_min -19
_diffrn_reflns_limit_k_max 15
_diffrn_reflns_limit_k_min -15
_diffrn_reflns_limit_l_max 35
_diffrn_reflns_limit_l_min -35
_diffrn_reflns_number 42802
_diffrn_reflns_theta_full 28.00
_diffrn_reflns_theta_max 29.65
_diffrn_reflns_theta_min 2.70
_exptl_absorpt_coefficient_mu 1.112
_exptl_absorpt_correction_T_max 0.882
_exptl_absorpt_correction_T_min 0.776
_exptl_absorpt_correction_type analytical
_exptl_absorpt_process_details
; 
CrysAlisPro, Agilent Technologies, 
Version 1.171.36.24a (release 19-12-2012 CrysAlis171 .NET) 
(compiled Dec 19 2012,11:08:27) 
Analytical numeric absorption correction using a multifaceted crystal 
model based on expressions derived by R.C. Clark & J.S. Reid. 
(Clark, R. C. & Reid, J. S. (1995). Acta Cryst. A51, 887-897) 
;
_exptl_crystal_colour 'clear dark green'
_exptl_crystal_density_diffrn 1.598
_exptl_crystal_density_method 'not measured'
_exptl_crystal_description prism
_exptl_crystal_F_000 2016
_exptl_crystal_size_max 0.3552
_exptl_crystal_size_mid 0.1775
_exptl_crystal_size_min 0.1476
_refine_diff_density_max 0.805
_refine_diff_density_min -0.417
_refine_diff_density_rms 0.065
_refine_ls_extinction_method none
_refine_ls_goodness_of_fit_ref 1.035
_refine_ls_hydrogen_treatment constr
_refine_ls_matrix_type full
_refine_ls_number_parameters 273
_refine_ls_number_reflns 5334
_refine_ls_number_restraints 0
_refine_ls_restrained_S_all 1.035
_refine_ls_R_factor_all 0.0368
_refine_ls_R_factor_gt 0.0299
_refine_ls_shift/su_max 0.001
_refine_ls_shift/su_mean 0.000
_refine_ls_structure_factor_coef Fsqd
_refine_ls_weighting_details 'calc w=1/[\s^2^(Fo^2^)+(0.0336P)^2^+6.3531P] where P=(Fo^2^+2Fc^2^)/3'
_refine_ls_weighting_scheme calc
_refine_ls_wR_factor_gt 0.0707
_refine_ls_wR_factor_ref 0.0755
_reflns_number_gt 4681
_reflns_number_total 5334
_reflns_threshold_expression I>2\s(I)
_cod_data_source_file cs6b02269_si_002.cif
_cod_data_source_block alb439_2e
_cod_original_sg_symbol_H-M 'C 2/c'
_cod_database_code 4516710

loop_
_symmetry_equiv_pos_as_xyz
'x, y, z'
'-x, y, -z+1/2'
'x+1/2, y+1/2, z'
'-x+1/2, y+1/2, -z+1/2'
'-x, -y, -z'
'x, -y, z-1/2'
'-x+1/2, -y+1/2, -z'
'x+1/2, -y+1/2, z-1/2'

loop_
_atom_site_label
_atom_site_type_symbol
_atom_site_fract_x
_atom_site_fract_y
_atom_site_fract_z
_atom_site_U_iso_or_equiv
_atom_site_adp_type
_atom_site_occupancy
_atom_site_symmetry_multiplicity
_atom_site_calc_flag
_atom_site_refinement_flags
Ni Ni 0.441684(13) 0.512969(17) 0.611674(7) 0.01302(6) Uani 1 1 d .
C1 C 0.54395(10) 0.58835(13) 0.58875(6) 0.0137(3) Uani 1 1 d .
C2 C 0.51831(10) 0.64602(13) 0.54106(6) 0.0132(3) Uani 1 1 d .
C3 C 0.42216(10) 0.63525(13) 0.51543(6) 0.0135(3) Uani 1 1 d .
C4 C 0.38125(11) 0.68215(14) 0.46762(6) 0.0170(3) Uani 1 1 d .
H4 H 0.4165 0.7310 0.4474 0.020 Uiso 1 1 calc R
C5 C 0.28726(11) 0.65593(15) 0.44993(6) 0.0193(3) Uani 1 1 d .
H5 H 0.2577 0.6861 0.4171 0.023 Uiso 1 1 calc R
C6 C 0.23729(11) 0.58580(15) 0.48034(6) 0.0198(3) Uani 1 1 d .
H6 H 0.1732 0.5672 0.4687 0.024 Uiso 1 1 calc R
C7 C 0.28198(11) 0.54306(14) 0.52803(6) 0.0176(3) Uani 1 1 d .
H7 H 0.2471 0.4957 0.5490 0.021 Uiso 1 1 calc R
N4 N 0.37296(9) 0.56620(11) 0.54580(5) 0.0140(2) Uani 1 1 d .
N1 N 0.63742(9) 0.61325(11) 0.59966(5) 0.0138(2) Uani 1 1 d .
C8 C 0.70414(10) 0.58513(14) 0.64675(6) 0.0169(3) Uani 1 1 d .
H8A H 0.7688 0.5866 0.6383 0.020 Uiso 1 1 calc R
H8B H 0.6917 0.5025 0.6590 0.020 Uiso 1 1 calc R
C9 C 0.69608(10) 0.67621(14) 0.69004(6) 0.0155(3) Uani 1 1 d .
H9A H 0.6341 0.6669 0.7016 0.019 Uiso 1 1 calc R
H9B H 0.6998 0.7594 0.6761 0.019 Uiso 1 1 calc R
C10 C 0.77327(11) 0.65939(15) 0.73687(6) 0.0199(3) Uani 1 1 d .
H10A H 0.7658 0.5792 0.7530 0.024 Uiso 1 1 calc R
H10B H 0.8352 0.6607 0.7248 0.024 Uiso 1 1 calc R
C11 C 0.77039(13) 0.75843(17) 0.77775(7) 0.0261(4) Uani 1 1 d .
H11A H 0.8195 0.7434 0.8076 0.039 Uiso 1 1 calc R
H11B H 0.7089 0.7580 0.7895 0.039 Uiso 1 1 calc R
H11C H 0.7809 0.8376 0.7624 0.039 Uiso 1 1 calc R
N2 N 0.67008(9) 0.68042(12) 0.56329(5) 0.0150(2) Uani 1 1 d .
N3 N 0.59557(9) 0.69980(11) 0.52771(5) 0.0138(2) Uani 1 1 d .
C12 C 0.60419(11) 0.77908(15) 0.48345(6) 0.0185(3) Uani 1 1 d .
H12A H 0.5679 0.8534 0.4862 0.028 Uiso 1 1 calc R
H12B H 0.5801 0.7371 0.4508 0.028 Uiso 1 1 calc R
H12C H 0.6704 0.7999 0.4837 0.028 Uiso 1 1 calc R
C13 C 0.45125(12) 0.34881(15) 0.65600(6) 0.0201(3) Uani 1 1 d .
H13 H 0.4813 0.2750 0.6492 0.024 Uiso 1 1 calc R
C14 C 0.49386(11) 0.45102(15) 0.68461(6) 0.0183(3) Uani 1 1 d .
H14 H 0.5589 0.4598 0.6974 0.022 Uiso 1 1 calc R
C15 C 0.42204(12) 0.53800(15) 0.69081(6) 0.0192(3) Uani 1 1 d .
H15 H 0.4299 0.6105 0.7108 0.023 Uiso 1 1 calc R
C16 C 0.33887(12) 0.49587(15) 0.66196(6) 0.0189(3) Uani 1 1 d .
H16 H 0.2802 0.5368 0.6574 0.023 Uiso 1 1 calc R
C17 C 0.35726(12) 0.37868(15) 0.64003(6) 0.0202(3) Uani 1 1 d .
H17 H 0.3126 0.3303 0.6184 0.024 Uiso 1 1 calc R
O1 O 0.47880(10) 0.96121(16) 0.56345(6) 0.0420(4) Uani 1 1 d .
O2 O 0.57193(11) 1.11575(11) 0.61487(5) 0.0334(3) Uani 1 1 d .
O3 O 0.63503(9) 0.91530(12) 0.60587(5) 0.0268(3) Uani 1 1 d .
S S 0.55289(3) 0.98918(3) 0.605542(15) 0.01622(9) Uani 1 1 d .
C18 C 0.50658(12) 0.94028(16) 0.66384(7) 0.0262(4) Uani 1 1 d .
F1 F 0.48032(9) 0.82501(11) 0.66086(5) 0.0432(3) Uani 1 1 d .
F2 F 0.56985(10) 0.95130(13) 0.70629(4) 0.0432(3) Uani 1 1 d .
F3 F 0.43102(11) 1.00510(14) 0.66997(7) 0.0591(4) Uani 1 1 d .

loop_
_atom_site_aniso_label
_atom_site_aniso_U_11
_atom_site_aniso_U_22
_atom_site_aniso_U_33
_atom_site_aniso_U_23
_atom_site_aniso_U_13
_atom_site_aniso_U_12
Ni 0.01459(10) 0.01418(10) 0.01046(10) 0.00086(7) 0.00243(7) -0.00145(7)
C1 0.0155(7) 0.0127(6) 0.0128(7) -0.0020(5) 0.0020(5) 0.0012(5)
C2 0.0160(7) 0.0120(6) 0.0123(7) -0.0005(5) 0.0043(5) 0.0005(5)
C3 0.0153(7) 0.0127(6) 0.0127(7) -0.0018(5) 0.0027(5) 0.0010(5)
C4 0.0213(7) 0.0166(7) 0.0132(7) -0.0012(6) 0.0025(6) 0.0014(6)
C5 0.0220(8) 0.0197(7) 0.0147(7) -0.0022(6) -0.0020(6) 0.0029(6)
C6 0.0166(7) 0.0199(8) 0.0216(8) -0.0059(6) -0.0016(6) 0.0002(6)
C7 0.0159(7) 0.0176(7) 0.0191(7) -0.0028(6) 0.0024(6) -0.0022(6)
N4 0.0154(6) 0.0141(6) 0.0127(6) -0.0015(5) 0.0024(5) -0.0002(5)
N1 0.0143(6) 0.0146(6) 0.0126(6) 0.0004(5) 0.0021(5) 0.0013(5)
C8 0.0143(7) 0.0197(7) 0.0158(7) 0.0031(6) -0.0007(5) 0.0042(6)
C9 0.0149(7) 0.0174(7) 0.0140(7) 0.0014(6) 0.0010(5) 0.0002(5)
C10 0.0189(7) 0.0233(8) 0.0164(7) 0.0028(6) -0.0007(6) 0.0009(6)
C11 0.0283(9) 0.0285(9) 0.0192(8) -0.0022(7) -0.0035(7) -0.0034(7)
N2 0.0153(6) 0.0164(6) 0.0140(6) -0.0002(5) 0.0040(5) 0.0011(5)
N3 0.0144(6) 0.0146(6) 0.0124(6) -0.0008(5) 0.0026(5) 0.0008(5)
C12 0.0188(7) 0.0237(8) 0.0139(7) 0.0040(6) 0.0051(6) -0.0031(6)
C13 0.0295(8) 0.0166(7) 0.0154(7) 0.0037(6) 0.0071(6) 0.0000(6)
C14 0.0219(8) 0.0215(8) 0.0116(7) 0.0031(6) 0.0024(6) -0.0003(6)
C15 0.0257(8) 0.0215(8) 0.0113(7) -0.0010(6) 0.0053(6) -0.0004(6)
C16 0.0200(8) 0.0237(8) 0.0146(7) 0.0019(6) 0.0074(6) 0.0001(6)
C17 0.0257(8) 0.0194(8) 0.0167(7) 0.0014(6) 0.0072(6) -0.0070(6)
O1 0.0305(7) 0.0587(10) 0.0309(8) 0.0073(7) -0.0146(6) -0.0061(7)
O2 0.0568(9) 0.0158(6) 0.0308(7) 0.0014(5) 0.0170(6) -0.0013(6)
O3 0.0268(6) 0.0289(6) 0.0269(6) 0.0059(5) 0.0109(5) 0.0095(5)
S 0.01511(18) 0.01661(18) 0.01589(18) 0.00219(13) -0.00097(14) 0.00137(13)
C18 0.0247(9) 0.0240(8) 0.0322(9) 0.0055(7) 0.0121(7) 0.0058(7)
F1 0.0446(7) 0.0325(6) 0.0558(8) 0.0107(6) 0.0184(6) -0.0125(5)
F2 0.0600(8) 0.0535(8) 0.0170(5) 0.0003(5) 0.0088(5) -0.0097(6)
F3 0.0526(9) 0.0623(9) 0.0738(11) 0.0235(7) 0.0458(8) 0.0331(7)

loop_
_atom_type_symbol
_atom_type_description
_atom_type_scat_dispersion_real
_atom_type_scat_dispersion_imag
_atom_type_scat_source
C C 0.0033 0.0016 'International Tables Vol C Tables 4.2.6.8 and 6.1.1.4'
H H 0.0000 0.0000 'International Tables Vol C Tables 4.2.6.8 and 6.1.1.4'
N N 0.0061 0.0033 'International Tables Vol C Tables 4.2.6.8 and 6.1.1.4'
O O 0.0106 0.0060 'International Tables Vol C Tables 4.2.6.8 and 6.1.1.4'
F F 0.0171 0.0103 'International Tables Vol C Tables 4.2.6.8 and 6.1.1.4'
S S 0.1246 0.1234 'International Tables Vol C Tables 4.2.6.8 and 6.1.1.4'
Ni Ni 0.3393 1.1124 'International Tables Vol C Tables 4.2.6.8 and 6.1.1.4'

loop_
_geom_angle_atom_site_label_1
_geom_angle_atom_site_label_2
_geom_angle_atom_site_label_3
_geom_angle
C1 Ni N4 84.66(6)
C1 Ni C14 104.25(6)
N4 Ni C14 170.84(6)
C1 Ni C17 160.94(6)
N4 Ni C17 105.95(6)
C14 Ni C17 66.12(6)
C1 Ni C16 153.25(6)
N4 Ni C16 104.90(6)
C14 Ni C16 66.17(6)
C17 Ni C16 40.01(6)
C1 Ni C15 118.45(6)
N4 Ni C15 133.32(6)
C14 Ni C15 40.27(6)
C17 Ni C15 65.71(6)
C16 Ni C15 38.18(6)
C1 Ni C13 123.98(6)
N4 Ni C13 135.67(6)
C14 Ni C13 40.08(6)
C17 Ni C13 38.26(6)
C16 Ni C13 65.75(6)
C15 Ni C13 66.40(6)
N1 C1 C2 102.29(12)
N1 C1 Ni 145.92(11)
C2 C1 Ni 111.79(11)
N3 C2 C1 108.09(13)
N3 C2 C3 133.40(13)
C1 C2 C3 118.46(13)
N4 C3 C4 122.25(13)
N4 C3 C2 109.04(12)
C4 C3 C2 128.70(14)
C3 C4 C5 118.39(15)
C3 C4 H4 120.8
C5 C4 H4 120.8
C6 C5 C4 119.62(15)
C6 C5 H5 120.2
C4 C5 H5 120.2
C5 C6 C7 119.11(14)
C5 C6 H6 120.4
C7 C6 H6 120.4
N4 C7 C6 122.43(15)
N4 C7 H7 118.8
C6 C7 H7 118.8
C7 N4 C3 118.19(13)
C7 N4 Ni 125.92(11)
C3 N4 Ni 115.88(10)
N2 N1 C1 114.12(12)
N2 N1 C8 116.46(12)
C1 N1 C8 129.23(13)
N1 C8 C9 111.03(12)
N1 C8 H8A 109.4
C9 C8 H8A 109.4
N1 C8 H8B 109.4
C9 C8 H8B 109.4
H8A C8 H8B 108.0
C8 C9 C10 112.11(13)
C8 C9 H9A 109.2
C10 C9 H9A 109.2
C8 C9 H9B 109.2
C10 C9 H9B 109.2
H9A C9 H9B 107.9
C11 C10 C9 111.74(13)
C11 C10 H10A 109.3
C9 C10 H10A 109.3
C11 C10 H10B 109.3
C9 C10 H10B 109.3
H10A C10 H10B 107.9
C10 C11 H11A 109.5
C10 C11 H11B 109.5
H11A C11 H11B 109.5
C10 C11 H11C 109.5
H11A C11 H11C 109.5
H11B C11 H11C 109.5
N3 N2 N1 104.14(11)
N2 N3 C2 111.36(12)
N2 N3 C12 119.09(12)
C2 N3 C12 129.39(13)
N3 C12 H12A 109.5
N3 C12 H12B 109.5
H12A C12 H12B 109.5
N3 C12 H12C 109.5
H12A C12 H12C 109.5
H12B C12 H12C 109.5
C17 C13 C14 106.72(14)
C17 C13 Ni 70.16(9)
C14 C13 Ni 66.39(9)
C17 C13 H13 126.6
C14 C13 H13 126.6
Ni C13 H13 128.3
C13 C14 C15 108.83(14)
C13 C14 Ni 73.53(9)
C15 C14 Ni 73.18(9)
C13 C14 H14 125.6
C15 C14 H14 125.6
Ni C14 H14 119.5
C16 C15 C14 107.05(14)
C16 C15 Ni 70.76(9)
C14 C15 Ni 66.55(8)
C16 C15 H15 126.5
C14 C15 H15 126.5
Ni C15 H15 127.7
C15 C16 C17 108.25(15)
C15 C16 Ni 71.06(9)
C17 C16 Ni 69.70(9)
C15 C16 H16 125.9
C17 C16 H16 125.9
Ni C16 H16 125.0
C13 C17 C16 108.75(15)
C13 C17 Ni 71.58(9)
C16 C17 Ni 70.29(9)
C13 C17 H17 125.6
C16 C17 H17 125.6
Ni C17 H17 124.1
O2 S O3 114.46(8)
O2 S O1 115.90(9)
O3 S O1 113.51(9)
O2 S C18 103.46(8)
O3 S C18 103.50(8)
O1 S C18 103.94(9)
F2 C18 F1 106.93(15)
F2 C18 F3 108.92(17)
F1 C18 F3 106.85(16)
F2 C18 S 111.60(12)
F1 C18 S 111.89(13)
F3 C18 S 110.46(13)

loop_
_geom_bond_atom_site_label_1
_geom_bond_atom_site_label_2
_geom_bond_distance
Ni C1 1.8667(15)
Ni N4 1.9287(12)
Ni C14 2.0411(15)
Ni C17 2.1179(16)
Ni C16 2.1259(16)
Ni C15 2.1297(15)
Ni C13 2.1362(16)
C1 N1 1.3617(19)
C1 C2 1.388(2)
C2 N3 1.3527(19)
C2 C3 1.447(2)
C3 N4 1.3682(19)
C3 C4 1.387(2)
C4 C5 1.393(2)
C4 H4 0.9500
C5 C6 1.382(2)
C5 H5 0.9500
C6 C7 1.385(2)
C6 H6 0.9500
C7 N4 1.3463(19)
C7 H7 0.9500
N1 N2 1.3392(17)
N1 C8 1.4662(19)
C8 C9 1.523(2)
C8 H8A 0.9900
C8 H8B 0.9900
C9 C10 1.527(2)
C9 H9A 0.9900
C9 H9B 0.9900
C10 C11 1.526(2)
C10 H10A 0.9900
C10 H10B 0.9900
C11 H11A 0.9800
C11 H11B 0.9800
C11 H11C 0.9800
N2 N3 1.3212(17)
N3 C12 1.4617(19)
C12 H12A 0.9800
C12 H12B 0.9800
C12 H12C 0.9800
C13 C17 1.394(2)
C13 C14 1.434(2)
C13 H13 0.9500
C14 C15 1.438(2)
C14 H14 0.9500
C15 C16 1.392(2)
C15 H15 0.9500
C16 C17 1.452(2)
C16 H16 0.9500
C17 H17 0.9500
O1 S 1.4381(14)
O2 S 1.4353(13)
O3 S 1.4361(12)
S C18 1.8235(18)
C18 F2 1.322(2)
C18 F1 1.325(2)
C18 F3 1.332(2)

loop_
_geom_torsion_atom_site_label_1
_geom_torsion_atom_site_label_2
_geom_torsion_atom_site_label_3
_geom_torsion_atom_site_label_4
_geom_torsion
N4 Ni C1 N1 -177.7(2)
C14 Ni C1 N1 4.4(2)
C17 Ni C1 N1 -52.6(3)
C16 Ni C1 N1 69.5(3)
C15 Ni C1 N1 45.2(2)
C13 Ni C1 N1 -34.2(2)
N4 Ni C1 C2 3.47(11)
C14 Ni C1 C2 -174.41(10)
C17 Ni C1 C2 128.54(18)
C16 Ni C1 C2 -109.37(15)
C15 Ni C1 C2 -133.67(10)
C13 Ni C1 C2 146.93(10)
N1 C1 C2 N3 -0.37(15)
Ni C1 C2 N3 178.96(10)
N1 C1 C2 C3 177.54(12)
Ni C1 C2 C3 -3.13(17)
N3 C2 C3 N4 177.63(15)
C1 C2 C3 N4 0.37(18)
N3 C2 C3 C4 -1.2(3)
C1 C2 C3 C4 -178.46(15)
N4 C3 C4 C5 -1.0(2)
C2 C3 C4 C5 177.66(14)
C3 C4 C5 C6 0.7(2)
C4 C5 C6 C7 0.1(2)
C5 C6 C7 N4 -0.7(2)
C6 C7 N4 C3 0.4(2)
C6 C7 N4 Ni 179.28(11)
C4 C3 N4 C7 0.4(2)
C2 C3 N4 C7 -178.47(13)
C4 C3 N4 Ni -178.52(11)
C2 C3 N4 Ni 2.57(15)
C1 Ni N4 C7 177.58(13)
C17 Ni N4 C7 13.73(14)
C16 Ni N4 C7 -27.83(14)
C15 Ni N4 C7 -57.70(15)
C13 Ni N4 C7 42.54(16)
C1 Ni N4 C3 -3.54(11)
C17 Ni N4 C3 -167.40(10)
C16 Ni N4 C3 151.04(10)
C15 Ni N4 C3 121.17(11)
C13 Ni N4 C3 -138.59(11)
C2 C1 N1 N2 0.20(16)
Ni C1 N1 N2 -178.69(15)
C2 C1 N1 C8 174.98(14)
Ni C1 N1 C8 -3.9(3)
N2 N1 C8 C9 94.69(15)
C1 N1 C8 C9 -79.99(19)
N1 C8 C9 C10 -172.38(13)
C8 C9 C10 C11 174.49(14)
C1 N1 N2 N3 0.06(16)
C8 N1 N2 N3 -175.43(12)
N1 N2 N3 C2 -0.31(15)
N1 N2 N3 C12 175.42(12)
C1 C2 N3 N2 0.44(16)
C3 C2 N3 N2 -177.03(15)
C1 C2 N3 C12 -174.73(14)
C3 C2 N3 C12 7.8(3)
C1 Ni C13 C17 -170.42(9)
N4 Ni C13 C17 -48.46(13)
C14 Ni C13 C17 119.45(14)
C16 Ni C13 C17 38.24(10)
C15 Ni C13 C17 80.17(10)
C1 Ni C13 C14 70.13(11)
N4 Ni C13 C14 -167.90(9)
C17 Ni C13 C14 -119.45(14)
C16 Ni C13 C14 -81.21(10)
C15 Ni C13 C14 -39.28(10)
C17 C13 C14 C15 6.40(17)
Ni C13 C14 C15 65.19(11)
C17 C13 C14 Ni -58.79(11)
C1 Ni C14 C13 -126.42(10)
C17 Ni C14 C13 36.14(9)
C16 Ni C14 C13 80.07(10)
C15 Ni C14 C13 116.16(14)
C1 Ni C14 C15 117.41(10)
C17 Ni C14 C15 -80.03(10)
C16 Ni C14 C15 -36.09(9)
C13 Ni C14 C15 -116.16(14)
C13 C14 C15 C16 -6.00(18)
Ni C14 C15 C16 59.42(11)
C13 C14 C15 Ni -65.42(11)
C1 Ni C15 C16 162.56(9)
N4 Ni C15 C16 51.13(13)
C14 Ni C15 C16 -119.34(14)
C17 Ni C15 C16 -38.23(10)
C13 Ni C15 C16 -80.24(10)
C1 Ni C15 C14 -78.10(11)
N4 Ni C15 C14 170.47(9)
C17 Ni C15 C14 81.11(10)
C16 Ni C15 C14 119.34(14)
C13 Ni C15 C14 39.09(10)
C14 C15 C16 C17 3.26(17)
Ni C15 C16 C17 60.04(11)
C14 C15 C16 Ni -56.78(11)
C1 Ni C16 C15 -35.83(19)
N4 Ni C16 C15 -144.12(10)
C14 Ni C16 C15 38.02(10)
C17 Ni C16 C15 118.68(14)
C13 Ni C16 C15 82.09(10)
C1 Ni C16 C17 -154.51(13)
N4 Ni C16 C17 97.20(10)
C14 Ni C16 C17 -80.66(10)
C15 Ni C16 C17 -118.68(14)
C13 Ni C16 C17 -36.59(9)
C14 C13 C17 C16 -4.34(17)
Ni C13 C17 C16 -60.77(11)
C14 C13 C17 Ni 56.43(10)
C15 C16 C17 C13 0.68(18)
Ni C16 C17 C13 61.58(11)
C15 C16 C17 Ni -60.89(11)
C1 Ni C17 C13 25.0(2)
N4 Ni C17 C13 147.05(9)
C14 Ni C17 C13 -37.82(10)
C16 Ni C17 C13 -118.63(14)
C15 Ni C17 C13 -82.12(10)
C1 Ni C17 C16 143.63(18)
N4 Ni C17 C16 -94.32(10)
C14 Ni C17 C16 80.81(10)
C15 Ni C17 C16 36.51(9)
C13 Ni C17 C16 118.63(14)
O2 S C18 F2 -63.41(15)
O3 S C18 F2 56.28(15)
O1 S C18 F2 175.12(14)
O2 S C18 F1 176.82(13)
O3 S C18 F1 -63.49(14)
O1 S C18 F1 55.35(15)
O2 S C18 F3 57.92(16)
O3 S C18 F3 177.60(14)
O1 S C18 F3 -63.56(17)
